data_1514602
loop_
_publ_author_name
'Saouane, Sofiane'
'Norman, Sarah E.'
'Hardacre, Christopher'
'Fabbiani, Francesca P. A.'

_publ_section_title
;
 Pinning down the solid-state polymorphism of the ionic liquid [bmim][PF6]
;
_journal_issue 3
_journal_name_full 'Chemical Science'
_journal_page_first 1270
_journal_paper_doi 10.1039/c2sc21959j
_journal_volume 4
_journal_year 2013
_chemical_formula_moiety 'C8 H15 N2, P F6'
_chemical_formula_sum 'C8 H15 F6 N2 P'
_chemical_formula_weight 284.19
_space_group_IT_number 61
_symmetry_cell_setting orthorhombic
_symmetry_space_group_name_Hall '-P 2ac 2ab'
_symmetry_space_group_name_H-M 'P b c a'
_atom_sites_solution_hydrogens geom
_atom_sites_solution_primary direct
_atom_sites_solution_secondary difmap
_audit_creation_method SHELXL-97
_cell_angle_alpha 90.00
_cell_angle_beta 90.00
_cell_angle_gamma 90.00
_cell_formula_units_Z 8
_cell_length_a 9.3855(3)
_cell_length_b 9.7769(3)
_cell_length_c 26.7170(7)
_cell_measurement_reflns_used 9986
_cell_measurement_temperature 100(2)
_cell_measurement_theta_max 71.7495
_cell_measurement_theta_min 4.8165
_cell_volume 2451.58(13)
_computing_cell_refinement 'Apex2 (Bruker AXS, 2006)'
_computing_data_collection 'Apex2 (Bruker AXS, 2006)'
_computing_data_reduction 'Apex2 (Bruker AXS, 2006)'
_computing_molecular_graphics MERCURY
_computing_publication_material 'PLATON, XCIF, ENCIFER, SHELXLE'
_computing_structure_refinement 'SHELXL-97 (Sheldrick, 2008)'
_computing_structure_solution 'SHELXS-97 (Sheldrick, 2008)'
_diffrn_ambient_temperature 100(2)
_diffrn_measured_fraction_theta_full 0.986
_diffrn_measured_fraction_theta_max 0.986
_diffrn_measurement_device_type 'Bruker SMART 6000'
_diffrn_measurement_method \w
_diffrn_radiation_monochromator 'INCOATEC multilayer optics'
_diffrn_radiation_source 'rotating anode'
_diffrn_radiation_type CuK\a
_diffrn_radiation_wavelength 1.54178
_diffrn_reflns_av_R_equivalents 0.0505
_diffrn_reflns_av_sigmaI/netI 0.0270
_diffrn_reflns_limit_h_max 11
_diffrn_reflns_limit_h_min -10
_diffrn_reflns_limit_k_max 11
_diffrn_reflns_limit_k_min -9
_diffrn_reflns_limit_l_max 32
_diffrn_reflns_limit_l_min -32
_diffrn_reflns_number 24529
_diffrn_reflns_theta_full 72.18
_diffrn_reflns_theta_max 72.18
_diffrn_reflns_theta_min 3.31
_exptl_absorpt_coefficient_mu 2.592
_exptl_absorpt_correction_T_max 0.7536
_exptl_absorpt_correction_T_min 0.2986
_exptl_absorpt_correction_type multi-scan
_exptl_absorpt_process_details 'based on symmetry-related measuraments'
_exptl_crystal_colour colourless
_exptl_crystal_density_diffrn 1.540
_exptl_crystal_density_method 'not measured'
_exptl_crystal_description block
_exptl_crystal_F_000 1168
_exptl_crystal_size_max 0.8
_exptl_crystal_size_mid 0.6
_exptl_crystal_size_min 0.1
_refine_diff_density_max 0.332
_refine_diff_density_min -0.306
_refine_diff_density_rms 0.049
_refine_ls_extinction_method none
_refine_ls_goodness_of_fit_ref 1.090
_refine_ls_hydrogen_treatment constr
_refine_ls_matrix_type full
_refine_ls_number_parameters 156
_refine_ls_number_reflns 2380
_refine_ls_number_restraints 0
_refine_ls_restrained_S_all 1.090
_refine_ls_R_factor_all 0.0368
_refine_ls_R_factor_gt 0.0353
_refine_ls_shift/su_max 0.000
_refine_ls_shift/su_mean 0.000
_refine_ls_structure_factor_coef Fsqd
_refine_ls_weighting_details 'calc w=1/[\s^2^(Fo^2^)+(0.0513P)^2^+1.0815P] where P=(Fo^2^+2Fc^2^)/3'
_refine_ls_weighting_scheme calc
_refine_ls_wR_factor_gt 0.0988
_refine_ls_wR_factor_ref 0.1000
_reflns_number_gt 2254
_reflns_number_total 2380
_reflns_threshold_expression >2sigma(I)
_cod_data_source_file c2sc21959j.txt
_cod_data_source_block alpha_bmim_PF6_100K
_cod_depositor_comments
;
The following automatic conversions were performed:

'_symmetry_cell_setting' value 'Orthorhombic' changed to
'orthorhombic' according to
/usr/data/users/saulius/automatic-downloads/retrospective/RSC/lib/dictionaries/cif_core.dic
dictionary named 'cif_core.dic' version 2.4.2 from 2011-04-26.

Automatic conversion script
Id: cif_fix_values 2281 2013-09-26 08:29:07Z andrius 
;
_cod_original_sg_symbol_Hall '-P 2ac 2ab '
_cod_original_sg_symbol_H-M 'P b c a '
_cod_database_code 1514602

loop_
_symmetry_equiv_pos_as_xyz
'x, y, z'
'-x+1/2, -y, z+1/2'
'-x, y+1/2, -z+1/2'
'x+1/2, -y+1/2, -z'
'-x, -y, -z'
'x-1/2, y, -z-1/2'
'x, -y-1/2, z-1/2'
'-x-1/2, y-1/2, z'

loop_
_atom_site_label
_atom_site_type_symbol
_atom_site_fract_x
_atom_site_fract_y
_atom_site_fract_z
_atom_site_U_iso_or_equiv
_atom_site_adp_type
_atom_site_occupancy
_atom_site_symmetry_multiplicity
_atom_site_calc_flag
_atom_site_refinement_flags
P1 P -0.00640(4) 0.84290(4) 0.108948(13) 0.02622(15) Uani 1 1 d .
F1 F -0.07153(16) 0.92865(11) 0.06343(4) 0.0604(4) Uani 1 1 d .
F2 F -0.10059(11) 0.92716(11) 0.14734(4) 0.0461(3) Uani 1 1 d .
F4 F 0.11762(11) 0.95248(11) 0.11417(4) 0.0450(3) Uani 1 1 d .
F3 F 0.06007(13) 0.75398(11) 0.15280(4) 0.0488(3) Uani 1 1 d .
F5 F 0.08838(12) 0.75802(9) 0.06931(3) 0.0423(3) Uani 1 1 d .
F6 F -0.12953(12) 0.73097(11) 0.10326(5) 0.0542(3) Uani 1 1 d .
N1 N 0.00338(13) 0.86775(15) 0.38669(5) 0.0280(3) Uani 1 1 d .
C2 C -0.07991(16) 0.95096(15) 0.41275(5) 0.0277(3) Uani 1 1 d .
H2 H -0.1123 1.0382 0.4020 0.033 Uiso 1 1 calc R
N3 N -0.11067(13) 0.89247(13) 0.45627(4) 0.0276(3) Uani 1 1 d .
C4 C -0.04605(18) 0.76595(16) 0.45776(6) 0.0321(3) Uani 1 1 d .
H4 H -0.0508 0.7017 0.4844 0.039 Uiso 1 1 calc R
C5 C 0.02529(18) 0.75060(16) 0.41427(6) 0.0327(4) Uani 1 1 d .
H5 H 0.0803 0.6735 0.4045 0.039 Uiso 1 1 calc R
C6 C -0.20224(18) 0.95178(19) 0.49521(6) 0.0365(4) Uani 1 1 d .
H6A H -0.1922 1.0516 0.4950 0.055 Uiso 1 1 calc R
H6B H -0.1739 0.9160 0.5280 0.055 Uiso 1 1 calc R
H6C H -0.3017 0.9273 0.4886 0.055 Uiso 1 1 calc R
C7 C 0.05566(19) 0.89490(17) 0.33562(6) 0.0357(4) Uani 1 1 d .
H7A H 0.1425 0.8400 0.3294 0.043 Uiso 1 1 calc R
H7B H 0.0815 0.9927 0.3326 0.043 Uiso 1 1 calc R
C8 C -0.05597(19) 0.85989(17) 0.29656(6) 0.0339(4) Uani 1 1 d .
H8A H -0.0199 0.8878 0.2633 0.041 Uiso 1 1 calc R
H8B H -0.1428 0.9141 0.3035 0.041 Uiso 1 1 calc R
C9 C -0.09637(17) 0.70967(17) 0.29449(6) 0.0333(4) Uani 1 1 d .
H9A H -0.1385 0.6825 0.3270 0.040 Uiso 1 1 calc R
H9B H -0.0093 0.6543 0.2893 0.040 Uiso 1 1 calc R
C10 C -0.2021(2) 0.6790(2) 0.25286(6) 0.0413(4) Uani 1 1 d .
H10A H -0.2910 0.7287 0.2591 0.062 Uiso 1 1 calc R
H10B H -0.2214 0.5805 0.2519 0.062 Uiso 1 1 calc R
H10C H -0.1620 0.7081 0.2207 0.062 Uiso 1 1 calc R

loop_
_atom_site_aniso_label
_atom_site_aniso_U_11
_atom_site_aniso_U_22
_atom_site_aniso_U_33
_atom_site_aniso_U_23
_atom_site_aniso_U_13
_atom_site_aniso_U_12
P1 0.0310(3) 0.0264(3) 0.0213(2) 0.00025(13) -0.00114(13) -0.00118(15)
F1 0.1029(10) 0.0387(6) 0.0395(6) -0.0024(4) -0.0290(6) 0.0229(6)
F2 0.0419(6) 0.0458(6) 0.0507(6) -0.0147(5) 0.0153(5) -0.0042(5)
F4 0.0406(6) 0.0389(6) 0.0554(6) -0.0093(4) 0.0119(5) -0.0117(4)
F3 0.0649(8) 0.0523(7) 0.0292(5) 0.0107(4) -0.0069(5) 0.0059(5)
F5 0.0653(7) 0.0278(5) 0.0338(5) 0.0021(4) 0.0174(5) 0.0040(4)
F6 0.0401(6) 0.0410(6) 0.0814(8) -0.0159(5) -0.0039(5) -0.0101(5)
N1 0.0307(7) 0.0269(7) 0.0263(7) 0.0012(5) -0.0002(5) -0.0025(5)
C2 0.0318(8) 0.0236(7) 0.0278(7) -0.0010(5) -0.0025(6) -0.0023(6)
N3 0.0285(7) 0.0301(7) 0.0242(6) -0.0024(5) -0.0020(5) -0.0032(5)
C4 0.0364(8) 0.0308(8) 0.0291(7) 0.0064(6) -0.0053(6) -0.0008(7)
C5 0.0367(8) 0.0264(8) 0.0349(8) 0.0032(6) -0.0030(7) 0.0030(6)
C6 0.0365(9) 0.0462(10) 0.0269(7) -0.0096(6) 0.0019(6) -0.0038(7)
C7 0.0423(9) 0.0345(9) 0.0303(8) 0.0015(6) 0.0085(7) -0.0067(7)
C8 0.0419(9) 0.0353(9) 0.0245(7) 0.0081(6) 0.0043(7) 0.0034(7)
C9 0.0336(8) 0.0381(9) 0.0281(7) 0.0077(6) 0.0018(6) -0.0018(7)
C10 0.0422(10) 0.0572(11) 0.0243(7) 0.0040(7) 0.0020(6) -0.0068(8)

loop_
_atom_type_symbol
_atom_type_description
_atom_type_scat_dispersion_real
_atom_type_scat_dispersion_imag
_atom_type_scat_source
C C 0.0181 0.0091 'International Tables Vol C Tables 4.2.6.8 and 6.1.1.4'
H H 0.0000 0.0000 'International Tables Vol C Tables 4.2.6.8 and 6.1.1.4'
N N 0.0311 0.0180 'International Tables Vol C Tables 4.2.6.8 and 6.1.1.4'
F F 0.0727 0.0534 'International Tables Vol C Tables 4.2.6.8 and 6.1.1.4'
P P 0.2955 0.4335 'International Tables Vol C Tables 4.2.6.8 and 6.1.1.4'

loop_
_geom_angle_atom_site_label_1
_geom_angle_atom_site_label_2
_geom_angle_atom_site_label_3
_geom_angle
F2 P1 F3 91.50(6)
F2 P1 F4 90.08(6)
F3 P1 F4 90.95(6)
F2 P1 F1 90.37(7)
F3 P1 F1 178.04(6)
F4 P1 F1 89.61(7)
F2 P1 F6 90.81(6)
F3 P1 F6 88.81(7)
F4 P1 F6 179.09(6)
F1 P1 F6 90.59(7)
F2 P1 F5 179.29(6)
F3 P1 F5 89.20(6)
F4 P1 F5 90.03(6)
F1 P1 F5 88.93(6)
F6 P1 F5 89.09(6)
C2 N1 C5 108.51(13)
C2 N1 C7 124.89(14)
C5 N1 C7 126.52(14)
N1 C2 N3 108.90(13)
N1 C2 H2 125.6
N3 C2 H2 125.6
C2 N3 C4 108.44(13)
C2 N3 C6 125.28(14)
C4 N3 C6 126.25(13)
C5 C4 N3 107.05(13)
C5 C4 H4 126.5
N3 C4 H4 126.5
C4 C5 N1 107.10(14)
C4 C5 H5 126.5
N1 C5 H5 126.5
N3 C6 H6A 109.5
N3 C6 H6B 109.5
H6A C6 H6B 109.5
N3 C6 H6C 109.5
H6A C6 H6C 109.5
H6B C6 H6C 109.5
N1 C7 C8 111.47(13)
N1 C7 H7A 109.3
C8 C7 H7A 109.3
N1 C7 H7B 109.3
C8 C7 H7B 109.3
H7A C7 H7B 108.0
C7 C8 C9 114.56(13)
C7 C8 H8A 108.6
C9 C8 H8A 108.6
C7 C8 H8B 108.6
C9 C8 H8B 108.6
H8A C8 H8B 107.6
C8 C9 C10 112.36(14)
C8 C9 H9A 109.1
C10 C9 H9A 109.1
C8 C9 H9B 109.1
C10 C9 H9B 109.1
H9A C9 H9B 107.9
C9 C10 H10A 109.5
C9 C10 H10B 109.5
H10A C10 H10B 109.5
C9 C10 H10C 109.5
H10A C10 H10C 109.5
H10B C10 H10C 109.5

loop_
_geom_bond_atom_site_label_1
_geom_bond_atom_site_label_2
_geom_bond_distance
P1 F2 1.5849(10)
P1 F3 1.5867(10)
P1 F4 1.5881(10)
P1 F1 1.5986(10)
P1 F6 1.5989(11)
P1 F5 1.6128(10)
N1 C2 1.326(2)
N1 C5 1.377(2)
N1 C7 1.4741(19)
C2 N3 1.3274(19)
C2 H2 0.9500
N3 C4 1.378(2)
N3 C6 1.4688(19)
C4 C5 1.349(2)
C4 H4 0.9500
C5 H5 0.9500
C6 H6A 0.9800
C6 H6B 0.9800
C6 H6C 0.9800
C7 C8 1.518(2)
C7 H7A 0.9900
C7 H7B 0.9900
C8 C9 1.518(2)
C8 H8A 0.9900
C8 H8B 0.9900
C9 C10 1.520(2)
C9 H9A 0.9900
C9 H9B 0.9900
C10 H10A 0.9800
C10 H10B 0.9800
C10 H10C 0.9800

loop_
_geom_torsion_atom_site_label_1
_geom_torsion_atom_site_label_2
_geom_torsion_atom_site_label_3
_geom_torsion_atom_site_label_4
_geom_torsion
C5 N1 C2 N3 0.84(17)
C7 N1 C2 N3 177.64(14)
N1 C2 N3 C4 -0.88(17)
N1 C2 N3 C6 -178.99(13)
C2 N3 C4 C5 0.57(18)
C6 N3 C4 C5 178.65(14)
N3 C4 C5 N1 -0.05(18)
C2 N1 C5 C4 -0.48(18)
C7 N1 C5 C4 -177.21(15)
C2 N1 C7 C8 -81.19(19)
C5 N1 C7 C8 95.02(19)
N1 C7 C8 C9 -63.65(19)
C7 C8 C9 C10 -176.76(14)
